data_4124838
loop_
_publ_author_name
'Hashimoto, Takuya'
'G\'alvez, Alberto Osuna'
'Maruoka, Keiji'

_publ_section_title
;
 Boronic Acid-Catalyzed, Highly Enantioselective Aza-Michael Additions of
 Hydroxamic Acid to Quinone Imine Ketals.
;
_journal_issue 51
_journal_name_full 'Journal of the American Chemical Society'
_journal_page_first 16016
_journal_page_last 16019
_journal_paper_doi 10.1021/jacs.5b11518
_journal_volume 137
_journal_year 2015
_chemical_absolute_configuration 'CHOOSE rm ad rmad syn or unk'
_chemical_formula_moiety 'C21 H26 N2 O6'
_chemical_formula_sum 'C21 H26 N2 O6'
_chemical_formula_weight 402.45
_space_group_crystal_system orthorhombic
_space_group_IT_number 19
_space_group_name_Hall 'P 2ac 2ab'
_space_group_name_H-M_alt 'P 21 21 21'
_symmetry_space_group_name_Hall 'P 2ac 2ab'
_symmetry_space_group_name_H-M 'P 21 21 21'
_atom_sites_solution_hydrogens geom
_atom_sites_solution_primary direct
_atom_sites_solution_secondary difmap
_cell_angle_alpha 90.0000
_cell_angle_beta 90.0000
_cell_angle_gamma 90.0000
_cell_formula_units_Z 4
_cell_length_a 6.32790(13)
_cell_length_b 10.2173(2)
_cell_length_c 31.5941(6)
_cell_measurement_reflns_used 17665
_cell_measurement_temperature 123
_cell_measurement_theta_max 68.28
_cell_measurement_theta_min 4.20
_cell_volume 2042.69(7)
_computing_cell_refinement 'RAPID AUTO'
_computing_data_collection 'RAPID AUTO (Rigaku, ????)'
_computing_data_reduction 'RAPID AUTO'
_computing_molecular_graphics 'CrystalStructure 4.2'
_computing_publication_material 'CrystalStructure 4.2 (Rigaku, 2015)'
_computing_structure_refinement 'SHELXL Version 2014/7 (Sheldrick, 2008)'
_computing_structure_solution 'Il Milione (Burla, et al., 2007)'
_diffrn_ambient_temperature 123
_diffrn_detector_area_resol_mean 10.000
_diffrn_measured_fraction_theta_full 0.999
_diffrn_measured_fraction_theta_max 0.999
_diffrn_measurement_device_type 'Rigaku R-AXIS RAPID'
_diffrn_measurement_method \w
_diffrn_radiation_type 'Cu K\a'
_diffrn_radiation_wavelength 1.54187
_diffrn_reflns_av_R_equivalents 0.0442
_diffrn_reflns_laue_measured_fraction_full 0.999
_diffrn_reflns_laue_measured_fraction_max 0.999
_diffrn_reflns_limit_h_max 7
_diffrn_reflns_limit_h_min -7
_diffrn_reflns_limit_k_max 12
_diffrn_reflns_limit_k_min -12
_diffrn_reflns_limit_l_max 37
_diffrn_reflns_limit_l_min -37
_diffrn_reflns_number 20691
_diffrn_reflns_point_group_measured_fraction_full 0.998
_diffrn_reflns_point_group_measured_fraction_max 0.997
_diffrn_reflns_theta_full 67.687
_diffrn_reflns_theta_max 68.155
_diffrn_reflns_theta_min 4.548
_diffrn_standards_number 0
_exptl_absorpt_coefficient_mu 0.800
_exptl_absorpt_correction_T_max 0.923
_exptl_absorpt_correction_T_min 0.802
_exptl_absorpt_correction_type multi-scan
_exptl_absorpt_process_details 'ABSCOR (Rigaku, 1995)'
_exptl_crystal_colour colorless
_exptl_crystal_density_diffrn 1.309
_exptl_crystal_density_method 'not measured'
_exptl_crystal_description block
_exptl_crystal_F_000 856.00
_exptl_crystal_size_max 0.200
_exptl_crystal_size_mid 0.200
_exptl_crystal_size_min 0.100
_refine_diff_density_max 0.37
_refine_diff_density_min -0.22
_refine_ls_abs_structure_details
;
 Flack x determined using 1180 quotients [(I+)-(I-)]/[(I+)+(I-)]
 (Parsons, Flack and Wagner, Acta Cryst. B69 (2013) 249-259).
;
_refine_ls_abs_structure_Flack -0.09(10)
_refine_ls_extinction_method none
_refine_ls_goodness_of_fit_ref 1.040
_refine_ls_hydrogen_treatment constr
_refine_ls_number_parameters 262
_refine_ls_number_reflns 3732
_refine_ls_number_restraints 0
_refine_ls_R_factor_all 0.0543
_refine_ls_R_factor_gt 0.0467
_refine_ls_shift/su_max 0.000
_refine_ls_structure_factor_coef Fsqd
_refine_ls_weighting_details 'w = 1/[\s^2^(Fo^2^)+(0.0814P)^2^+0.3796P] where P=(Fo^2^+2Fc^2^)/3'
_refine_ls_weighting_scheme calc
_refine_ls_wR_factor_gt 0.1234
_refine_ls_wR_factor_ref 0.1320
_reflns_Friedel_coverage 0.706
_reflns_friedel_fraction_full 0.997
_reflns_friedel_fraction_max 0.995
_reflns_number_gt 3255
_reflns_number_total 3732
_reflns_threshold_expression F^2^>2.0\s(F^2^)
_cod_data_source_file ja5b11518_si_002.cif
_cod_data_source_block 5z08
_cod_database_code 4124838

loop_
_space_group_symop_id
_space_group_symop_operation_xyz
1 +X,+Y,+Z
2 1/2-X,-Y,1/2+Z
3 1/2+X,1/2-Y,-Z
4 -X,1/2+Y,1/2-Z

loop_
_atom_site_label
_atom_site_type_symbol
_atom_site_fract_x
_atom_site_fract_y
_atom_site_fract_z
_atom_site_U_iso_or_equiv
_atom_site_adp_type
_atom_site_occupancy
_atom_site_site_symmetry_order
_atom_site_calc_flag
_atom_site_refinement_flags_posn
_atom_site_refinement_flags_adp
O1 O 0.7323(4) 0.5055(2) 0.89972(7) 0.0329(6) Uani 1 1 d . .
O2 O 1.0273(4) 0.4810(2) 0.85840(7) 0.0322(6) Uani 1 1 d . .
O3 O 0.1491(4) 0.1833(2) 0.82437(7) 0.0358(6) Uani 1 1 d . .
O4 O 0.2609(4) -0.0144(2) 0.95868(7) 0.0379(6) Uani 1 1 d . .
O5 O 0.4905(5) 0.1496(2) 0.97645(7) 0.0384(6) Uani 1 1 d . .
O22 O 0.4517(4) -0.0468(2) 0.88213(7) 0.0326(6) Uani 1 1 d . .
N2 N 0.3257(5) 0.0653(3) 0.87145(8) 0.0287(6) Uani 1 1 d . .
N23 N 0.8439(5) 0.3063(3) 0.87402(9) 0.0290(6) Uani 1 1 d . .
H23 H 0.9415 0.2698 0.8581 0.035 Uiso 1 1 calc R U
C1 C 0.8539(6) 0.4393(3) 0.87925(10) 0.0287(7) Uani 1 1 d . .
C2 C 0.2625(6) 0.0870(3) 0.83159(10) 0.0282(7) Uani 1 1 d . .
C3 C 0.5207(6) -0.0591(3) 0.79122(11) 0.0327(8) Uani 1 1 d . .
H3 H 0.6306 -0.0395 0.8107 0.039 Uiso 1 1 calc R U
C4 C 0.6914(6) 0.2231(3) 0.89195(10) 0.0263(7) Uani 1 1 d . .
C5 C 0.3198(6) -0.0075(3) 0.79691(10) 0.0278(7) Uani 1 1 d . .
C6 C 0.4103(6) 0.0739(3) 0.94234(10) 0.0318(8) Uani 1 1 d . .
C7 C 0.5811(6) 0.0010(3) 0.91756(10) 0.0299(8) Uani 1 1 d . .
C8 C 0.3195(6) 0.1600(3) 0.90677(11) 0.0307(8) Uani 1 1 d . .
H8 H 0.1725 0.1901 0.9131 0.037 Uiso 1 1 calc R U
C9 C 0.1593(6) -0.0361(3) 0.76858(10) 0.0333(8) Uani 1 1 d . .
H9 H 0.0235 0.0020 0.7721 0.040 Uiso 1 1 calc R U
C10 C 0.5595(6) -0.1402(4) 0.75662(11) 0.0350(8) Uani 1 1 d . .
H10 H 0.6977 -0.1737 0.7521 0.042 Uiso 1 1 calc R U
C11 C 0.3989(7) -0.1723(4) 0.72889(11) 0.0376(9) Uani 1 1 d . .
H11 H 0.4263 -0.2294 0.7058 0.045 Uiso 1 1 calc R U
C12 C 1.0907(6) 0.6209(3) 0.85887(12) 0.0350(8) Uani 1 1 d . .
C13 C 0.1980(7) -0.1215(4) 0.73467(11) 0.0391(9) Uani 1 1 d . .
H13 H 0.0870 -0.1443 0.7158 0.047 Uiso 1 1 calc R U
C14 C 0.7425(6) 0.0978(3) 0.90074(11) 0.0326(8) Uani 1 1 d . .
H14 H 0.8837 0.0694 0.8963 0.039 Uiso 1 1 calc R U
C15 C 0.9161(7) 0.7043(4) 0.83977(13) 0.0418(9) Uani 1 1 d . .
H15A H 0.9587 0.7965 0.8402 0.050 Uiso 1 1 calc R U
H15B H 0.8906 0.6767 0.8105 0.050 Uiso 1 1 calc R U
H15C H 0.7863 0.6934 0.8563 0.050 Uiso 1 1 calc R U
C16 C 0.4696(6) 0.2741(3) 0.89838(11) 0.0303(8) Uani 1 1 d . .
H16A H 0.4232 0.3223 0.8728 0.036 Uiso 1 1 calc R U
H16B H 0.4670 0.3353 0.9227 0.036 Uiso 1 1 calc R U
C17 C 0.6750(7) -0.1161(3) 0.93926(12) 0.0391(9) Uani 1 1 d . .
H17A H 0.7624 -0.0870 0.9631 0.047 Uiso 1 1 calc R U
H17B H 0.5613 -0.1726 0.9497 0.047 Uiso 1 1 calc R U
H17C H 0.7626 -0.1649 0.9191 0.047 Uiso 1 1 calc R U
C18 C 1.1477(7) 0.6594(3) 0.90383(13) 0.0446(10) Uani 1 1 d . .
H18A H 1.1898 0.7516 0.9045 0.054 Uiso 1 1 calc R U
H18B H 1.0250 0.6464 0.9223 0.054 Uiso 1 1 calc R U
H18C H 1.2651 0.6049 0.9138 0.054 Uiso 1 1 calc R U
C19 C 1.2839(7) 0.6213(4) 0.83094(14) 0.0467(10) Uani 1 1 d . .
H19A H 1.3400 0.7105 0.8290 0.056 Uiso 1 1 calc R U
H19B H 1.3916 0.5635 0.8431 0.056 Uiso 1 1 calc R U
H19C H 1.2457 0.5902 0.8026 0.056 Uiso 1 1 calc R U
C20 C 0.3872(7) 0.1072(4) 1.01448(12) 0.0442(10) Uani 1 1 d . .
H20A H 0.3483 0.1828 1.0325 0.053 Uiso 1 1 calc R U
H20B H 0.4791 0.0475 1.0309 0.053 Uiso 1 1 calc R U
C21 C 0.1926(8) 0.0367(4) 0.99878(12) 0.0503(11) Uani 1 1 d . .
H21A H 0.1510 -0.0345 1.0183 0.060 Uiso 1 1 calc R U
H21B H 0.0723 0.0978 0.9953 0.060 Uiso 1 1 calc R U

loop_
_atom_site_aniso_label
_atom_site_aniso_U_11
_atom_site_aniso_U_22
_atom_site_aniso_U_33
_atom_site_aniso_U_23
_atom_site_aniso_U_13
_atom_site_aniso_U_12
O1 0.0359(14) 0.0282(12) 0.0347(13) -0.0037(10) 0.0061(11) 0.0015(11)
O2 0.0347(14) 0.0261(12) 0.0360(13) 0.0000(10) 0.0054(11) -0.0056(11)
O3 0.0417(15) 0.0369(13) 0.0287(12) 0.0004(10) 0.0012(11) 0.0085(12)
O4 0.0472(16) 0.0367(14) 0.0297(12) -0.0008(10) 0.0080(11) -0.0115(13)
O5 0.0548(17) 0.0385(13) 0.0218(12) -0.0042(10) -0.0016(12) -0.0083(13)
O22 0.0394(15) 0.0292(12) 0.0292(12) -0.0011(10) -0.0032(11) 0.0023(11)
N2 0.0361(16) 0.0245(13) 0.0255(14) -0.0048(11) -0.0040(12) 0.0035(13)
N23 0.0344(16) 0.0249(13) 0.0278(14) -0.0017(11) 0.0052(13) 0.0005(13)
C1 0.035(2) 0.0311(17) 0.0202(15) 0.0019(13) 0.0008(14) -0.0009(16)
C2 0.0302(18) 0.0277(17) 0.0266(17) 0.0011(13) 0.0041(15) -0.0014(15)
C3 0.0321(19) 0.0374(19) 0.0287(17) -0.0020(14) 0.0024(15) -0.0002(16)
C4 0.0295(19) 0.0268(16) 0.0224(15) -0.0007(12) -0.0005(13) -0.0004(14)
C5 0.0345(19) 0.0274(16) 0.0216(15) 0.0021(12) 0.0032(14) 0.0000(15)
C6 0.038(2) 0.0341(18) 0.0238(17) -0.0028(14) -0.0023(15) -0.0072(16)
C7 0.0349(19) 0.0298(17) 0.0249(17) 0.0012(14) -0.0051(15) -0.0020(15)
C8 0.038(2) 0.0232(16) 0.0308(17) -0.0040(13) 0.0076(15) -0.0002(15)
C9 0.035(2) 0.0382(19) 0.0262(17) 0.0018(14) -0.0008(15) -0.0021(16)
C10 0.038(2) 0.0365(19) 0.0305(18) 0.0032(15) 0.0079(16) 0.0052(17)
C11 0.051(2) 0.0366(19) 0.0251(17) -0.0009(15) 0.0019(17) 0.0031(17)
C12 0.039(2) 0.0236(17) 0.042(2) 0.0018(15) 0.0017(17) -0.0045(16)
C13 0.044(2) 0.045(2) 0.0283(19) -0.0039(16) -0.0025(16) -0.0008(18)
C14 0.035(2) 0.0296(17) 0.0333(18) 0.0005(14) -0.0041(16) -0.0022(15)
C15 0.049(2) 0.0347(19) 0.041(2) 0.0113(17) 0.0019(19) 0.0038(18)
C16 0.034(2) 0.0269(16) 0.0302(17) -0.0026(14) 0.0011(15) -0.0020(15)
C17 0.050(2) 0.0312(18) 0.037(2) 0.0024(15) -0.0027(18) 0.0002(18)
C18 0.053(3) 0.0300(19) 0.050(2) 0.0001(17) -0.009(2) -0.0061(18)
C19 0.041(2) 0.034(2) 0.064(3) 0.0090(19) 0.014(2) -0.0020(18)
C20 0.058(3) 0.047(2) 0.0277(19) -0.0023(16) 0.0068(18) -0.008(2)
C21 0.059(3) 0.055(3) 0.036(2) -0.0065(18) 0.015(2) -0.005(2)

loop_
_atom_type_symbol
_atom_type_description
_atom_type_scat_dispersion_real
_atom_type_scat_dispersion_imag
_atom_type_scat_source
C C 0.0181 0.0091
;
International Tables for Crystallography
(Vol. C, Tables 4.2.6.8 and 6.1.1.4)
;
H H 0.0000 0.0000
;
International Tables for Crystallography
(Vol. C, Table 6.1.1.4)
;
N N 0.0311 0.0180
;
International Tables for Crystallography
(Vol. C, Tables 4.2.6.8 and 6.1.1.4)
;
O O 0.0492 0.0322
;
International Tables for Crystallography
(Vol. C, Tables 4.2.6.8 and 6.1.1.4)
;

loop_
_geom_angle_atom_site_label_1
_geom_angle_atom_site_label_2
_geom_angle_atom_site_label_3
_geom_angle
C1 O2 C12 121.2(3)
C6 O4 C21 107.0(3)
C6 O5 C20 108.0(3)
N2 O22 C7 102.9(2)
C2 N2 O22 121.3(2)
C2 N2 C8 126.4(3)
O22 N2 C8 111.1(2)
C1 N23 C4 125.6(3)
C1 N23 H23 117.2
C4 N23 H23 117.2
O1 C1 O2 127.0(3)
O1 C1 N23 126.1(3)
O2 C1 N23 106.9(3)
O3 C2 N2 118.5(3)
O3 C2 C5 121.0(3)
N2 C2 C5 120.4(3)
C5 C3 C10 119.3(3)
C5 C3 H3 120.4
C10 C3 H3 120.4
C14 C4 N23 119.5(3)
C14 C4 C16 121.5(3)
N23 C4 C16 118.9(3)
C9 C5 C3 120.5(3)
C9 C5 C2 115.4(3)
C3 C5 C2 124.0(3)
O4 C6 O5 108.1(3)
O4 C6 C7 110.5(3)
O5 C6 C7 113.7(3)
O4 C6 C8 112.6(3)
O5 C6 C8 112.1(3)
C7 C6 C8 99.7(3)
O22 C7 C17 107.7(3)
O22 C7 C14 108.9(3)
C17 C7 C14 114.4(3)
O22 C7 C6 99.1(3)
C17 C7 C6 115.7(3)
C14 C7 C6 109.7(3)
N2 C8 C16 110.6(3)
N2 C8 C6 99.6(3)
C16 C8 C6 109.3(3)
N2 C8 H8 112.2
C16 C8 H8 112.2
C6 C8 H8 112.2
C5 C9 C13 119.8(4)
C5 C9 H9 120.1
C13 C9 H9 120.1
C11 C10 C3 120.6(4)
C11 C10 H10 119.7
C3 C10 H10 119.7
C10 C11 C13 120.2(3)
C10 C11 H11 119.9
C13 C11 H11 119.9
O2 C12 C19 102.5(3)
O2 C12 C18 108.8(3)
C19 C12 C18 110.8(4)
O2 C12 C15 109.8(3)
C19 C12 C15 110.8(3)
C18 C12 C15 113.5(3)
C11 C13 C9 119.6(4)
C11 C13 H13 120.2
C9 C13 H13 120.2
C4 C14 C7 122.0(4)
C4 C14 H14 119.0
C7 C14 H14 119.0
C12 C15 H15A 109.5
C12 C15 H15B 109.5
H15A C15 H15B 109.5
C12 C15 H15C 109.5
H15A C15 H15C 109.5
H15B C15 H15C 109.5
C4 C16 C8 109.8(3)
C4 C16 H16A 109.7
C8 C16 H16A 109.7
C4 C16 H16B 109.7
C8 C16 H16B 109.7
H16A C16 H16B 108.2
C7 C17 H17A 109.5
C7 C17 H17B 109.5
H17A C17 H17B 109.5
C7 C17 H17C 109.5
H17A C17 H17C 109.5
H17B C17 H17C 109.5
C12 C18 H18A 109.5
C12 C18 H18B 109.5
H18A C18 H18B 109.5
C12 C18 H18C 109.5
H18A C18 H18C 109.5
H18B C18 H18C 109.5
C12 C19 H19A 109.5
C12 C19 H19B 109.5
H19A C19 H19B 109.5
C12 C19 H19C 109.5
H19A C19 H19C 109.5
H19B C19 H19C 109.5
O5 C20 C21 103.9(3)
O5 C20 H20A 111.0
C21 C20 H20A 111.0
O5 C20 H20B 111.0
C21 C20 H20B 111.0
H20A C20 H20B 109.0
O4 C21 C20 102.6(3)
O4 C21 H21A 111.3
C20 C21 H21A 111.3
O4 C21 H21B 111.3
C20 C21 H21B 111.3
H21A C21 H21B 109.2

loop_
_geom_bond_atom_site_label_1
_geom_bond_atom_site_label_2
_geom_bond_distance
O1 C1 1.211(4)
O2 C1 1.349(4)
O2 C12 1.485(4)
O3 C2 1.239(4)
O4 C6 1.405(4)
O4 C21 1.437(4)
O5 C6 1.420(4)
O5 C20 1.435(4)
O22 N2 1.435(4)
O22 C7 1.470(4)
N2 C2 1.340(4)
N2 C8 1.477(4)
N23 C1 1.371(4)
N23 C4 1.405(4)
N23 H23 0.8800
C2 C5 1.504(4)
C3 C5 1.388(5)
C3 C10 1.393(5)
C3 H3 0.9500
C4 C14 1.349(5)
C4 C16 1.511(5)
C5 C9 1.385(5)
C6 C7 1.529(5)
C6 C8 1.538(5)
C7 C17 1.501(5)
C7 C14 1.518(5)
C8 C16 1.527(5)
C8 H8 1.0000
C9 C13 1.403(5)
C9 H9 0.9500
C10 C11 1.381(5)
C10 H10 0.9500
C11 C13 1.386(6)
C11 H11 0.9500
C12 C19 1.508(5)
C12 C18 1.517(5)
C12 C15 1.520(5)
C13 H13 0.9500
C14 H14 0.9500
C15 H15A 0.9800
C15 H15B 0.9800
C15 H15C 0.9800
C16 H16A 0.9900
C16 H16B 0.9900
C17 H17A 0.9800
C17 H17B 0.9800
C17 H17C 0.9800
C18 H18A 0.9800
C18 H18B 0.9800
C18 H18C 0.9800
C19 H19A 0.9800
C19 H19B 0.9800
C19 H19C 0.9800
C20 C21 1.510(6)
C20 H20A 0.9900
C20 H20B 0.9900
C21 H21A 0.9900
C21 H21B 0.9900

loop_
_geom_hbond_atom_site_label_D
_geom_hbond_atom_site_label_H
_geom_hbond_atom_site_label_A
_geom_hbond_site_symmetry_A
_geom_hbond_distance_DA
_geom_hbond_distance_DH
_geom_hbond_distance_HA
_geom_hbond_angle_DHA
_geom_hbond_publ_flag
N23 H23 O3 1_655 2.787(4) 0.880 1.908 177.4 no

loop_
_geom_torsion_atom_site_label_1
_geom_torsion_atom_site_label_2
_geom_torsion_atom_site_label_3
_geom_torsion_atom_site_label_4
_geom_torsion
C7 O22 N2 C2 148.6(3)
C7 O22 N2 C8 -19.4(3)
C12 O2 C1 O1 0.5(5)
C12 O2 C1 N23 -177.7(3)
C4 N23 C1 O1 -0.7(6)
C4 N23 C1 O2 177.5(3)
O22 N2 C2 O3 178.0(3)
C8 N2 C2 O3 -16.0(5)
O22 N2 C2 C5 0.9(5)
C8 N2 C2 C5 166.9(3)
C1 N23 C4 C14 -150.9(3)
C1 N23 C4 C16 32.9(5)
C10 C3 C5 C9 0.1(5)
C10 C3 C5 C2 -176.4(3)
O3 C2 C5 C9 -39.5(5)
N2 C2 C5 C9 137.5(3)
O3 C2 C5 C3 137.1(4)
N2 C2 C5 C3 -45.9(5)
C21 O4 C6 O5 20.6(4)
C21 O4 C6 C7 145.6(3)
C21 O4 C6 C8 -103.9(3)
C20 O5 C6 O4 -0.3(4)
C20 O5 C6 C7 -123.4(3)
C20 O5 C6 C8 124.4(3)
N2 O22 C7 C17 164.5(3)
N2 O22 C7 C14 -70.9(3)
N2 O22 C7 C6 43.6(3)
O4 C6 C7 O22 66.8(3)
O5 C6 C7 O22 -171.3(3)
C8 C6 C7 O22 -51.8(3)
O4 C6 C7 C17 -47.9(4)
O5 C6 C7 C17 73.9(4)
C8 C6 C7 C17 -166.6(3)
O4 C6 C7 C14 -179.2(3)
O5 C6 C7 C14 -57.3(4)
C8 C6 C7 C14 62.1(3)
C2 N2 C8 C16 -65.5(4)
O22 N2 C8 C16 101.7(3)
C2 N2 C8 C6 179.6(3)
O22 N2 C8 C6 -13.2(3)
O4 C6 C8 N2 -78.0(3)
O5 C6 C8 N2 159.8(3)
C7 C6 C8 N2 39.2(3)
O4 C6 C8 C16 166.0(3)
O5 C6 C8 C16 43.8(4)
C7 C6 C8 C16 -76.8(3)
C3 C5 C9 C13 2.2(5)
C2 C5 C9 C13 178.9(3)
C5 C3 C10 C11 -1.9(5)
C3 C10 C11 C13 1.6(6)
C1 O2 C12 C19 -178.3(3)
C1 O2 C12 C18 64.4(4)
C1 O2 C12 C15 -60.4(4)
C10 C11 C13 C9 0.7(6)
C5 C9 C13 C11 -2.6(5)
N23 C4 C14 C7 -176.1(3)
C16 C4 C14 C7 0.0(5)
O22 C7 C14 C4 79.4(4)
C17 C7 C14 C4 -160.0(3)
C6 C7 C14 C4 -28.1(4)
C14 C4 C16 C8 -11.2(4)
N23 C4 C16 C8 165.0(3)
N2 C8 C16 C4 -57.6(4)
C6 C8 C16 C4 51.1(4)
C6 O5 C20 C21 -18.8(4)
C6 O4 C21 C20 -31.3(4)
O5 C20 C21 O4 30.3(4)
